data_2009100
loop_
_publ_author_name
'Lahcen El Ammari'
'Mohamed Azrour'
'Wulf Depmeier'
'K.-F. Hesse'
'Brahim Elouadi'

_publ_section_title
;
 Cadmium sodium trivanadate
;
_journal_issue 11
_journal_name_full 'Acta Crystallographica Section C'
_journal_page_first 1743
_journal_page_last 1746
_journal_paper_doi 10.1107/S0108270199007787
_journal_volume 55
_journal_year 1999
_chemical_formula_moiety 'Cd3.23 Na1.41 V0.36 (V O4)3 '
_chemical_formula_sum 'Cd3.23 Na1.41 O12 V3.36'
_chemical_formula_weight 758.69
_chemical_name_systematic
;
Cadmium sodium trivanadate
;
_space_group_IT_number 15
_symmetry_cell_setting monoclinic
_symmetry_space_group_name_Hall '-C 2yc'
_symmetry_space_group_name_H-M 'C 1 2/c 1'
_cell_angle_alpha 90.00
_cell_angle_beta 113.74(3)
_cell_angle_gamma 90.00
_cell_formula_units_Z 4
_cell_length_a 12.564(4)
_cell_length_b 13.452(4)
_cell_length_c 7.021(2)
_cell_measurement_reflns_used 25
_cell_measurement_temperature 293(2)
_cell_measurement_theta_max 30
_cell_measurement_theta_min 12
_cell_volume 1086.2(6)
_computing_cell_refinement DIF4
_computing_data_collection 'DIF4 (Stoe & Cie, 1987)'
_computing_data_reduction 'REDU4 (Stoe & Cie, 1987)'
_computing_molecular_graphics 'ATOMS (Dowty, 1995)'
_computing_structure_refinement 'SHELXL93 (Sheldrick, 1993)'
_computing_structure_solution 'SHELXS86 (Sheldrick, 1990)'
_diffrn_ambient_temperature 293(2)
_diffrn_measurement_device 'Stoe-Siemens AED4'
_diffrn_measurement_method \q/2\q
_diffrn_radiation_monochromator 'highly oriented graphite crystal'
_diffrn_radiation_source 'fine-focus sealed tube'
_diffrn_radiation_type MoK\a
_diffrn_radiation_wavelength 0.71069
_diffrn_reflns_av_R_equivalents 0.036
_diffrn_reflns_limit_h_max 16
_diffrn_reflns_limit_h_min -17
_diffrn_reflns_limit_k_max 18
_diffrn_reflns_limit_k_min -18
_diffrn_reflns_limit_l_max 9
_diffrn_reflns_limit_l_min 0
_diffrn_reflns_number 4076
_diffrn_reflns_theta_max 30.02
_diffrn_reflns_theta_min 2.33
_diffrn_standards_decay_% 0.0001
_diffrn_standards_interval_count 100
_diffrn_standards_number 3
_exptl_absorpt_coefficient_mu 9.080
_exptl_absorpt_correction_T_max 0.580
_exptl_absorpt_correction_T_min 0.350
_exptl_absorpt_correction_type '\y scan'
_exptl_absorpt_process_details '(Stoe & Cie, 1987)'
_exptl_crystal_colour 'colorless, transparent'
_exptl_crystal_density_diffrn 4.639
_exptl_crystal_density_method 'not measured'
_exptl_crystal_description block
_exptl_crystal_F_000 1375
_exptl_crystal_size_max 0.12
_exptl_crystal_size_mid 0.11
_exptl_crystal_size_min 0.06
_refine_diff_density_max 1.229
_refine_diff_density_min -1.101
_refine_ls_extinction_coef 0.00096(11)
_refine_ls_extinction_method SHELXL93
_refine_ls_goodness_of_fit_all 1.063
_refine_ls_goodness_of_fit_ref 1.100
_refine_ls_hydrogen_treatment none
_refine_ls_matrix_type full
_refine_ls_number_parameters 101
_refine_ls_number_reflns 1586
_refine_ls_number_restraints 3
_refine_ls_restrained_S_all 1.062
_refine_ls_restrained_S_obs 1.099
_refine_ls_R_factor_all 0.036
_refine_ls_R_factor_gt 0.027
_refine_ls_shift/esd_mean 0.000
_refine_ls_shift/su_max 0.001
_refine_ls_structure_factor_coef Fsqd
_refine_ls_weighting_details 'w = 1/[\s^2^(Fo^2^)+(0.0338P)^2^+3.0202P] where P = (Fo^2^+2Fc^2^)/3'
_refine_ls_weighting_scheme calc
_refine_ls_wR_factor_all 0.066
_refine_ls_wR_factor_ref 0.063
_reflns_number_total 1586
_cod_data_source_file br1215.cif
_cod_data_source_block BR1215
_cod_depositor_comments
;
The following automatic conversions were performed:
'_symmetry_cell_setting' value 'Monoclinic' changed to 'monoclinic'
according to '/home/saulius/struct/CIF-dictionaries/cif_core.dic'
dictionary named 'cif_core.dic' version 2.4.1 from 2010-06-29.

Automatic conversion script
Id: cif_fix_enum 1527 2010-12-29 10:47:43Z saulius 

The following automatic conversions were performed:

'_symmetry_cell_setting' value 'Monoclinic' changed to 'monoclinic'
according to /home/saulius/struct/CIF-dictionaries/cif_core.dic
dictionary named 'cif_core.dic' version 2.4.1 from 2010-06-29.

Automatic conversion script
Id: cif_fix_values 1715 2011-07-08 13:25:40Z adriana 

The following automatic conversions were performed:

'_refine_ls_weighting_scheme' value 'calc w =
1/[\s^2^(Fo^2^)+(0.0338P)^2^+3.0202P] where P = (Fo^2^+2Fc^2^)/3' was
changed to 'calc'. New tag '_refine_ls_weighting_details' was
created. The value of the new tag was set to 'w =
1/[\s^2^(Fo^2^)+(0.0338P)^2^+3.0202P] where P = (Fo^2^+2Fc^2^)/3'.

Automatic conversion script
Id: cif_fix_values 3143 2015-03-26 13:38:13Z robertas 
;
_cod_original_sg_symbol_H-M 'C 2/c'
_cod_database_code 2009100

loop_
_symmetry_equiv_pos_as_xyz
'x, y, z'
'x, -y, z+1/2'
'x+1/2, y+1/2, z'
'x+1/2, -y+1/2, z+1/2'
'-x, -y, -z'
'-x, y, -z-1/2'
'-x+1/2, -y+1/2, -z'
'-x+1/2, y+1/2, -z-1/2'

loop_
_atom_site_aniso_label
_atom_site_aniso_U_11
_atom_site_aniso_U_22
_atom_site_aniso_U_33
_atom_site_aniso_U_12
_atom_site_aniso_U_13
_atom_site_aniso_U_23
Cd1 .0641(6) .0153(3) .0198(4) .0009(3) -.0114(4) -.0004(2)
Na1 .0641(6) .0153(3) .0198(4) .0009(3) -.0114(4) -.0004(2)
Cd2 .0205(12) .123(3) .0182(14) .000 .0053(10) .000
Na2 .0205(12) .123(3) .0182(14) .000 .0053(10) .000
Cd3 .0218(2) .0187(2) .0140(2) -.00348(10) .00712(12) .00134(10)
V3 .0218(2) .0187(2) .0140(2) -.00348(10) .00712(12) .00134(10)
Cd4 .0161(2) .0152(2) .0238(2) .000 .0080(2) .000
V1 .0144(3) .0191(3) .0139(3) -.0019(2) .0018(2) .0040(2)
V2 .0259(4) .0143(4) .0136(4) .000 .0020(4) .000
O1 .0231(14) .0295(13) .031(2) -.0040(11) .0085(13) .0071(12)
O2 .0280(14) .0279(14) .0188(14) .0092(11) .0053(12) .0061(10)
O3 .036(2) .039(2) .017(2) -.0027(13) .0049(14) .0004(12)
O4 .0179(13) .0188(12) .061(2) -.0009(10) .0090(14) .0113(13)
O5 .0222(13) .0340(15) .0172(14) -.0016(11) .0041(11) .0047(12)
O6 .044(2) .0260(15) .044(2) -.0129(14) .004(2) .0128(14)

loop_
_atom_site_label
_atom_site_fract_x
_atom_site_fract_y
_atom_site_fract_z
_atom_site_U_iso_or_equiv
_atom_site_thermal_displace_type
_atom_site_calc_flag
_atom_site_refinement_flags
_atom_site_occupancy
_atom_site_disorder_group
_atom_site_type_symbol
Cd1 .0000 .5000 .5000 .0421(3) Uani d SP .550(3) . Cd
Na1 .0000 .5000 .5000 .0421(3) Uani d SP .450(3) . Na
Cd2 .0000 .9859(3) .7500 .0548(13) Uani d SP .041(4) . Cd
Na2 .0000 .9859(3) .7500 .0548(13) Uani d SP .959(4) . Na
Cd3 .71699(3) .65529(2) .63663(4) .01820(12) Uani d P .819(3) . Cd
V3 .71699(3) .65529(2) .63663(4) .01820(12) Uani d P .181(4) . V
Cd4 .0000 .27268(3) .7500 .01838(12) Uani d S 1 . Cd
V1 .72895(5) .60904(5) .12732(9) .01706(15) Uani d . 1 . V
V2 .0000 .70621(6) .7500 .0198(2) Uani d S 1 . V
O1 .6547(3) .5000(2) .1060(5) .0287(6) Uani d . 1 . O
O2 .6600(3) .6694(2) -.1066(5) .0262(6) Uani d . 1 . O
O3 .7170(3) .6784(2) .3205(5) .0324(7) Uani d . 1 . O
O4 .8757(2) .5906(2) .1883(6) .0347(8) Uani d . 1 . O
O5 -.0422(3) .7771(2) .5282(5) .0257(6) Uani d . 1 . O
O6 -.1014(3) .6237(2) .7610(6) .0423(9) Uani d . 1 . O

loop_
_atom_type_symbol
_atom_type_description
_atom_type_scat_dispersion_real
_atom_type_scat_dispersion_imag
_atom_type_scat_source
O O 0.0080 0.0060 'International Tables Vol C Tables 4.2.6.8 and 6.1.1.4'
Na Na 0.0362 0.0249 'International Tables Vol C Tables 4.2.6.8 and 6.1.1.4'
Cd Cd -0.8075 1.2024 'International Tables Vol C Tables 4.2.6.8 and 6.1.1.4'
V V 0.3005 0.5294 'International Tables Vol C Tables 4.2.6.8 and 6.1.1.4'

loop_
_geom_angle_atom_site_label_1
_geom_angle_atom_site_label_2
_geom_angle_atom_site_label_3
_geom_angle_site_symmetry_1
_geom_angle_site_symmetry_3
_geom_angle
_geom_angle_publ_flag
O6 M1 O6 2_564 6_557 180.0 no
O6 M1 O4 2_564 5_666 104.75(11) no
O6 M1 O4 6_557 5_666 75.25(11) no
O6 M1 O4 2_564 1_455 75.25(11) no
O6 M1 O4 6_557 1_455 104.75(11) no
O4 M1 O4 5_666 1_455 180.0 no
O6 M1 O4 2_564 2_465 77.04(13) no
O6 M1 O4 6_557 2_465 102.96(13) no
O4 M1 O4 5_666 2_465 67.94(11) no
O4 M1 O4 1_455 2_465 112.06(11) no
O6 M1 O4 2_564 6_656 102.96(13) no
O6 M1 O4 6_557 6_656 77.04(13) no
O4 M1 O4 5_666 6_656 112.06(11) no
O4 M1 O4 1_455 6_656 67.94(11) no
O4 M1 O4 2_465 6_656 180.0 no
O6 M1 O6 2_564 . 124.73(15) no
O6 M1 O6 6_557 . 55.27(15) no
O4 M1 O6 5_666 . 90.29(11) no
O4 M1 O6 1_455 . 89.71(11) no
O4 M1 O6 2_465 . 59.90(8) no
O4 M1 O6 6_656 . 120.10(8) no
O6 M1 O6 2_564 5_566 55.27(15) no
O6 M1 O6 6_557 5_566 124.73(15) no
O4 M1 O6 5_666 5_566 89.71(11) no
O4 M1 O6 1_455 5_566 90.29(11) no
O4 M1 O6 2_465 5_566 120.10(8) no
O4 M1 O6 6_656 5_566 59.90(8) no
O6 M1 O6 . 5_566 180.0 no
O6 M3 O2 1_655 1_556 109.23(14) no
O6 M3 O1 1_655 2_565 97.46(11) no
O2 M3 O1 1_556 2_565 86.69(11) no
O6 M3 O5 1_655 7_566 164.73(11) no
O2 M3 O5 1_556 7_566 79.17(11) no
O1 M3 O5 2_565 7_566 95.72(11) no
O6 M3 O3 1_655 . 90.38(14) no
O2 M3 O3 1_556 . 158.35(12) no
O1 M3 O3 2_565 . 100.14(12) no
O5 M3 O3 7_566 . 79.72(12) no
O6 M3 O3 1_655 7_666 82.74(12) no
O2 M3 O3 1_556 7_666 91.56(11) no
O1 M3 O3 2_565 7_666 178.20(12) no
O5 M3 O3 7_566 7_666 84.33(11) no
O3 M3 O3 . 7_666 81.65(12) no
O2 M4 O2 8_546 3_446 106.2(2) no
O2 M4 O5 8_546 2_565 74.93(11) no
O2 M4 O5 3_446 2_565 85.04(11) no
O2 M4 O5 8_546 5_566 85.04(11) no
O2 M4 O5 3_446 5_566 74.93(11) no
O5 M4 O5 2_565 5_566 146.46(14) no
O2 M4 O4 8_546 5_666 162.08(11) no
O2 M4 O4 3_446 5_666 89.60(11) no
O5 M4 O4 2_565 5_666 115.68(13) no
O5 M4 O4 5_566 5_666 91.18(12) no
O2 M4 O4 8_546 2_465 89.60(11) no
O2 M4 O4 3_446 2_465 162.08(11) no
O5 M4 O4 2_565 2_465 91.18(12) no
O5 M4 O4 5_566 2_465 115.68(12) no
O4 M4 O4 5_666 2_465 76.25(14) no
O3 V1 O1 . . 108.6(2) yes
O3 V1 O2 . . 109.25(15) yes
O1 V1 O2 . . 105.9(2) yes
O3 V1 O4 . . 107.9(2) yes
O1 V1 O4 . . 112.75(14) yes
O2 V1 O4 . . 112.3(2) yes
O6 V2 O6 . 6_557 99.3(3) yes
O6 V2 O5 . 6_557 106.4(2) yes
O6 V2 O5 6_557 6_557 115.9(2) yes
O6 V2 O5 . . 115.9(2) yes
O6 V2 O5 6_557 . 106.4(2) yes
O5 V2 O5 6_557 . 112.6(2) yes
O6 V2 O3 . 4_465 165.87(13) no
O6 V2 O3 6_557 4_465 72.54(15) no
O5 V2 O3 6_557 4_465 68.59(12) no
O5 V2 O3 . 4_465 77.93(12) no
O6 V2 O3 . 7_566 72.54(15) no
O6 V2 O3 6_557 7_566 165.87(13) no
O5 V2 O3 6_557 7_566 77.93(12) no
O5 V2 O3 . 7_566 68.59(12) no
O3 V2 O3 4_465 7_566 117.69(13) no
O1 M2 O1 8_556 3_456 171.2(2) no
O1 M2 O1 8_556 7_566 88.87(10) no
O1 M2 O1 3_456 7_566 90.47(10) no
O1 M2 O1 8_556 4_465 90.47(10) no
O1 M2 O1 3_456 4_465 88.87(10) no
O1 M2 O1 7_566 4_465 171.5(2) no
O1 M2 O2 8_556 3_456 114.27(15) no
O1 M2 O2 3_456 3_456 57.76(10) no
O1 M2 O2 7_566 3_456 108.30(13) no
O1 M2 O2 4_465 3_456 64.33(11) no
O1 M2 O2 8_556 8_556 57.76(10) no
O1 M2 O2 3_456 8_556 114.27(15) no
O1 M2 O2 7_566 8_556 64.33(11) no
O1 M2 O2 4_465 8_556 108.30(13) no
O2 M2 O2 3_456 8_556 73.72(14) no
O1 M2 O5 8_556 . 70.28(11) no
O1 M2 O5 3_456 . 118.29(15) no
O1 M2 O5 7_566 . 105.07(13) no
O1 M2 O5 4_465 . 82.70(11) no
O2 M2 O5 3_456 . 146.34(8) no
O2 M2 O5 8_556 . 126.45(8) no
O1 M2 O5 8_556 6_557 118.29(15) no
O1 M2 O5 3_456 6_557 70.28(11) no
O1 M2 O5 7_566 6_557 82.70(11) no
O1 M2 O5 4_465 6_557 105.07(13) no
O2 M2 O5 3_456 6_557 126.45(8) no
O2 M2 O5 8_556 6_557 146.34(8) no
O5 M2 O5 . 6_557 53.91(12) no

loop_
_geom_bond_atom_site_label_1
_geom_bond_atom_site_label_2
_geom_bond_site_symmetry_2
_geom_bond_distance
_geom_bond_publ_flag
M1 O6 2_564 2.342(3) yes
M1 O6 6_557 2.342(3) yes
M1 O4 5_666 2.442(3) yes
M1 O4 1_455 2.442(3) yes
M1 O4 2_465 2.709(4) yes
M1 O4 6_656 2.709(4) yes
M1 O6 . 3.103(4) no
M1 O6 5_566 3.103(4) no
M2 O1 8_556 2.480(3) yes
M2 O1 3_456 2.480(3) yes
M2 O1 7_566 2.534(3) yes
M2 O1 4_465 2.534(3) yes
M2 O2 3_456 3.085(4) yes
M2 O2 8_556 3.085(4) yes
M2 O5 . 3.152(5) yes
M2 O5 6_557 3.152(5) yes
M3 O6 1_655 2.132(4) yes
M3 O2 1_556 2.200(3) yes
M3 O1 2_565 2.211(3) yes
M3 O5 7_566 2.223(3) yes
M3 O3 . 2.241(3) yes
M3 O3 7_666 2.363(3) yes
M4 O2 8_546 2.314(3) yes
M4 O2 3_446 2.314(3) yes
M4 O5 2_565 2.319(3) yes
M4 O5 5_566 2.319(3) yes
M4 O4 5_666 2.338(3) yes
M4 O4 2_465 2.338(3) yes
V1 O3 . 1.702(3) yes
V1 O1 . 1.712(3) yes
V1 O2 . 1.721(3) yes
V1 O4 . 1.734(3) yes
V2 O6 . 1.715(3) yes
V2 O6 6_557 1.715(3) yes
V2 O5 6_557 1.717(3) yes
V2 O5 . 1.717(3) yes
V2 O3 4_465 3.000(4) no
V2 O3 7_566 3.000(3) no
